data_7104258
loop_
_publ_author_name
'Cui, Dong-Mei'
'Meng, Qian'
'Zheng, Jin-Zhou'
'Zhang, Chen'

_publ_section_title
;
 Gold-catalyzed addition of sulfonic acids to alkynes to form vinyl
 sulfonates.
;
_journal_issue 12
_journal_name_full 'Chemical communications (Cambridge, England)'
_journal_page_first 1577
_journal_page_last 1579
_journal_paper_doi 10.1039/b818863g
_journal_volume 34
_journal_year 2009
_chemical_formula_moiety 'C21 H18 O3 S '
_chemical_formula_sum 'C21 H18 O3 S'
_chemical_formula_weight 350.43
_space_group_IT_number 14
_symmetry_cell_setting monoclinic
_symmetry_Int_Tables_number 14
_symmetry_space_group_name_Hall '-P 2ybc'
_symmetry_space_group_name_H-M 'P 1 21/c 1'
_cell_angle_alpha 90.0000
_cell_angle_beta 97.2226(12)
_cell_angle_gamma 90.0000
_cell_formula_units_Z 4
_cell_length_a 19.8000(7)
_cell_length_b 5.8289(2)
_cell_length_c 15.5228(7)
_cell_measurement_reflns_used 11320
_cell_measurement_temperature 296(1)
_cell_measurement_theta_max 27.4
_cell_measurement_theta_min 3.1
_cell_volume 1777.31(12)
_computing_cell_refinement PROCESS-AUTO
_computing_data_collection PROCESS-AUTO
_computing_data_reduction CrystalStructure
_computing_publication_material 'CrystalStructure 3.7.0'
_computing_structure_refinement CRYSTALS
_computing_structure_solution SIR97
_diffrn_detector_area_resol_mean 10.00
_diffrn_measured_fraction_theta_full 0.997
_diffrn_measured_fraction_theta_max 0.997
_diffrn_measurement_device_type 'Rigaku RAXIS-RAPID'
_diffrn_measurement_method \w
_diffrn_radiation_type 'Mo K\a'
_diffrn_radiation_wavelength 0.71075
_diffrn_reflns_av_R_equivalents 0.037
_diffrn_reflns_limit_h_max 25
_diffrn_reflns_limit_h_min -25
_diffrn_reflns_limit_k_max 7
_diffrn_reflns_limit_k_min -6
_diffrn_reflns_limit_l_max 20
_diffrn_reflns_limit_l_min -20
_diffrn_reflns_number 16497
_diffrn_reflns_theta_full 27.46
_diffrn_reflns_theta_max 27.46
_exptl_absorpt_coefficient_mu 0.198
_exptl_absorpt_correction_T_max 0.961
_exptl_absorpt_correction_T_min 0.879
_exptl_absorpt_correction_type multi-scan
_exptl_absorpt_process_details
;
Higashi, T. (1995). Program for Absorption Correction.
Rigaku Corporation, Tokyo, Japan.
;
_exptl_crystal_colour colorless
_exptl_crystal_density_diffrn 1.310
_exptl_crystal_density_method 'not measured'
_exptl_crystal_description platelet
_exptl_crystal_F_000 736.00
_exptl_crystal_size_max 0.50
_exptl_crystal_size_mid 0.50
_exptl_crystal_size_min 0.20
_refine_diff_density_max 0.32
_refine_diff_density_min -0.37
_refine_ls_extinction_coef 704(41)
_refine_ls_extinction_method 'Larson (1970) Crystallographic Computing eq. 22'
_refine_ls_goodness_of_fit_ref 1.013
_refine_ls_hydrogen_treatment constr
_refine_ls_number_parameters 245
_refine_ls_number_reflns 4064
_refine_ls_R_factor_gt 0.0352
_refine_ls_shift/su_max 0.0000
_refine_ls_structure_factor_coef Fsqd
_refine_ls_weighting_details 'w = 1/[0.0007Fo^2^ + 1.0000\s(Fo^2^)]/(4Fo^2^)'
_refine_ls_weighting_scheme calc
_refine_ls_wR_factor_ref 0.1152
_reflns_number_gt 2454
_reflns_number_total 4064
_reflns_threshold_expression F^2^>2.0\s(F^2^)
_cod_duplicate_entry 7104240
_cod_data_source_file b818863g.txt
_cod_data_source_block '_MQ-080312'
_cod_original_formula_sum 'C21 H18 O3 S '
_cod_database_code 7104258

loop_
_symmetry_equiv_pos_site_id
_symmetry_equiv_pos_as_xyz
1 +X,+Y,+Z
2 -X,1/2+Y,1/2-Z
3 -X,-Y,-Z
4 +X,1/2-Y,1/2+Z

loop_
_atom_site_label
_atom_site_type_symbol
_atom_site_fract_x
_atom_site_fract_y
_atom_site_fract_z
_atom_site_U_iso_or_equiv
_atom_site_adp_type
_atom_site_occupancy
_atom_site_symmetry_multiplicity
_atom_site_calc_flag
_atom_site_refinement_flags
_atom_site_disorder_assembly
_atom_site_disorder_group
S1 S 0.18392(2) 0.36995(9) 0.40582(3) 0.04917(14) Uani 1.00 1 d . . .
O1 O 0.24688(6) 0.5425(2) 0.41891(8) 0.0490(3) Uani 1.00 1 d . . .
O2 O 0.20815(6) 0.1464(2) 0.39044(10) 0.0626(4) Uani 1.00 1 d . . .
O3 O 0.14984(6) 0.4139(2) 0.47932(9) 0.0692(4) Uani 1.00 1 d . . .
C1 C 0.30475(8) 0.5083(2) 0.37345(12) 0.0423(4) Uani 1.00 1 d . . .
C2 C 0.36167(9) 0.4467(3) 0.42212(12) 0.0504(5) Uani 1.00 1 d . . .
C3 C 0.43026(8) 0.4338(3) 0.39505(12) 0.0457(5) Uani 1.00 1 d . . .
C4 C 0.47282(10) 0.2516(3) 0.42163(13) 0.0588(6) Uani 1.00 1 d . . .
C5 C 0.53825(10) 0.2424(3) 0.40017(14) 0.0636(6) Uani 1.00 1 d . . .
C6 C 0.56265(9) 0.4158(3) 0.35334(13) 0.0564(6) Uani 1.00 1 d . . .
C7 C 0.52180(9) 0.5978(3) 0.32689(13) 0.0564(6) Uani 1.00 1 d . . .
C8 C 0.45589(9) 0.6074(3) 0.34753(12) 0.0528(5) Uani 1.00 1 d . . .
C9 C 0.29281(8) 0.5511(2) 0.27937(12) 0.0399(4) Uani 1.00 1 d . . .
C10 C 0.31048(9) 0.3861(3) 0.22233(12) 0.0463(5) Uani 1.00 1 d . . .
C11 C 0.29633(10) 0.4197(3) 0.13398(12) 0.0563(6) Uani 1.00 1 d . . .
C12 C 0.26427(10) 0.6160(3) 0.10150(12) 0.0570(6) Uani 1.00 1 d . . .
C13 C 0.24713(9) 0.7817(3) 0.15732(13) 0.0554(6) Uani 1.00 1 d . . .
C14 C 0.26083(8) 0.7515(3) 0.24614(12) 0.0469(5) Uani 1.00 1 d . . .
C15 C 0.13442(8) 0.4713(3) 0.31215(12) 0.0437(5) Uani 1.00 1 d . . .
C16 C 0.13277(9) 0.3540(3) 0.23505(12) 0.0490(5) Uani 1.00 1 d . . .
C17 C 0.09787(9) 0.4460(3) 0.16026(13) 0.0551(5) Uani 1.00 1 d . . .
C18 C 0.06416(9) 0.6543(3) 0.16162(13) 0.0558(6) Uani 1.00 1 d . . .
C19 C 0.06504(9) 0.7662(3) 0.24064(16) 0.0588(6) Uani 1.00 1 d . . .
C20 C 0.09969(9) 0.6786(3) 0.31559(13) 0.0538(5) Uani 1.00 1 d . . .
C21 C 0.02903(12) 0.7611(4) 0.07986(17) 0.0876(9) Uani 1.00 1 d . . .
H2 H 0.3579 0.4074 0.4794 0.060 Uiso 1.00 1 c R . .
H4 H 0.4570 0.1340 0.4543 0.071 Uiso 1.00 1 c R . .
H5 H 0.5659 0.1178 0.4176 0.076 Uiso 1.00 1 c R . .
H6 H 0.6070 0.4097 0.3395 0.068 Uiso 1.00 1 c R . .
H7 H 0.5383 0.7155 0.2949 0.068 Uiso 1.00 1 c R . .
H8 H 0.4284 0.7320 0.3293 0.063 Uiso 1.00 1 c R . .
H10 H 0.3320 0.2521 0.2436 0.056 Uiso 1.00 1 c R . .
H11 H 0.3086 0.3082 0.0960 0.068 Uiso 1.00 1 c R . .
H12 H 0.2543 0.6363 0.0418 0.068 Uiso 1.00 1 c R . .
H13 H 0.2261 0.9158 0.1353 0.066 Uiso 1.00 1 c R . .
H14 H 0.2488 0.8644 0.2837 0.056 Uiso 1.00 1 c R . .
H16 H 0.1550 0.2138 0.2332 0.059 Uiso 1.00 1 c R . .
H17 H 0.0970 0.3668 0.1081 0.066 Uiso 1.00 1 c R . .
H19 H 0.0416 0.9038 0.2429 0.071 Uiso 1.00 1 c R . .
H20 H 0.1000 0.7564 0.3679 0.065 Uiso 1.00 1 c R . .
H211 H 0.0549 0.7310 0.0327 0.105 Uiso 1.00 1 c R . .
H212 H 0.0255 0.9238 0.0878 0.105 Uiso 1.00 1 c R . .
H213 H -0.0157 0.6967 0.0668 0.105 Uiso 1.00 1 c R . .

loop_
_atom_site_aniso_label
_atom_site_aniso_U_11
_atom_site_aniso_U_22
_atom_site_aniso_U_33
_atom_site_aniso_U_12
_atom_site_aniso_U_13
_atom_site_aniso_U_23
S1 0.0464(2) 0.0604(3) 0.0419(3) -0.0014(2) 0.0103(2) 0.0001(2)
O1 0.0444(6) 0.0644(8) 0.0398(7) -0.0042(5) 0.0116(5) -0.0115(6)
O2 0.0705(8) 0.0510(8) 0.0651(10) 0.0076(6) 0.0040(7) 0.0045(7)
O3 0.0573(7) 0.1060(12) 0.0483(9) -0.0027(7) 0.0228(6) 0.0018(8)
C1 0.0413(8) 0.0491(10) 0.0376(10) -0.0001(7) 0.0088(7) -0.0053(8)
C2 0.0480(9) 0.0689(12) 0.0343(10) -0.0031(9) 0.0054(8) 0.0055(9)
C3 0.0437(9) 0.0600(11) 0.0325(10) -0.0006(8) 0.0018(7) 0.0033(8)
C4 0.0571(11) 0.0653(13) 0.0539(13) 0.0045(10) 0.0070(9) 0.0190(10)
C5 0.0534(11) 0.0721(14) 0.0648(14) 0.0137(10) 0.0058(10) 0.0122(12)
C6 0.0426(9) 0.0760(14) 0.0501(12) -0.0005(10) 0.0040(8) -0.0036(11)
C7 0.0472(9) 0.0674(13) 0.0548(13) -0.0070(9) 0.0073(9) 0.0082(10)
C8 0.0494(10) 0.0567(11) 0.0516(12) 0.0012(9) 0.0042(8) 0.0091(10)
C9 0.0379(8) 0.0456(9) 0.0362(10) -0.0007(7) 0.0053(7) -0.0021(8)
C10 0.0493(9) 0.0477(10) 0.0425(11) 0.0045(8) 0.0090(8) -0.0040(9)
C11 0.0644(11) 0.0656(13) 0.0404(12) -0.0031(10) 0.0130(9) -0.0133(10)
C12 0.0605(11) 0.0732(14) 0.0367(11) -0.0102(10) 0.0032(9) 0.0061(10)
C13 0.0543(10) 0.0537(12) 0.0568(13) -0.0014(9) 0.0020(9) 0.0139(10)
C14 0.0489(9) 0.0448(10) 0.0475(12) -0.0012(8) 0.0082(8) -0.0029(9)
C15 0.0386(8) 0.0485(10) 0.0450(11) -0.0022(7) 0.0093(7) -0.0020(8)
C16 0.0466(9) 0.0489(10) 0.0516(12) -0.0001(8) 0.0073(8) -0.0067(9)
C17 0.0523(10) 0.0654(12) 0.0471(12) -0.0056(10) 0.0044(9) -0.0079(10)
C18 0.0415(9) 0.0679(13) 0.0576(14) -0.0036(9) 0.0046(9) 0.0085(11)
C19 0.0461(10) 0.0553(12) 0.0763(16) 0.0075(9) 0.0124(10) 0.0068(11)
C20 0.0513(10) 0.0544(11) 0.0580(13) 0.0020(9) 0.0160(9) -0.0078(10)
C21 0.0740(14) 0.105(2) 0.0801(19) 0.0060(14) -0.0029(13) 0.0261(16)

loop_
_atom_type_symbol
_atom_type_description
_atom_type_scat_dispersion_real
_atom_type_scat_dispersion_imag
_atom_type_scat_source
C C 0.003 0.002
;
International Tables for Crystallography
(1992, Vol. C, Tables 4.2.6.8 and 6.1.1.4)
;
H H 0.000 0.000
;
International Tables for Crystallography
(1992, Vol. C, Table 6.1.1.4)
;
O O 0.011 0.006
;
International Tables for Crystallography
(1992, Vol. C, Tables 4.2.6.8 and 6.1.1.4)
;
S S 0.125 0.123
;
International Tables for Crystallography
(1992, Vol. C, Tables 4.2.6.8 and 6.1.1.4)
;

loop_
_geom_angle_atom_site_label_1
_geom_angle_atom_site_label_2
_geom_angle_atom_site_label_3
_geom_angle
_geom_angle_publ_flag
_geom_angle_site_symmetry_1
_geom_angle_site_symmetry_2
_geom_angle_site_symmetry_3
O1 S1 O2 108.97(7) ? . . .
O1 S1 O3 103.10(8) ? . . .
O1 S1 C15 103.89(7) ? . . .
O2 S1 O3 120.38(9) ? . . .
O2 S1 C15 109.63(8) ? . . .
O3 S1 C15 109.48(8) ? . . .
S1 O1 C1 120.67(10) ? . . .
O1 C1 C2 115.62(16) ? . . .
O1 C1 C9 115.25(13) ? . . .
C2 C1 C9 129.13(17) ? . . .
C1 C2 C3 126.85(18) ? . . .
C2 C3 C4 120.13(17) ? . . .
C2 C3 C8 121.81(16) ? . . .
C4 C3 C8 117.94(16) ? . . .
C3 C4 C5 120.82(19) ? . . .
C4 C5 C6 120.35(19) ? . . .
C5 C6 C7 119.88(18) ? . . .
C6 C7 C8 120.15(19) ? . . .
C3 C8 C7 120.86(17) ? . . .
C1 C9 C10 119.73(15) ? . . .
C1 C9 C14 121.18(16) ? . . .
C10 C9 C14 119.02(17) ? . . .
C9 C10 C11 120.18(17) ? . . .
C10 C11 C12 120.66(19) ? . . .
C11 C12 C13 119.71(18) ? . . .
C12 C13 C14 120.55(18) ? . . .
C9 C14 C13 119.88(17) ? . . .
S1 C15 C16 120.30(13) ? . . .
S1 C15 C20 119.19(14) ? . . .
C16 C15 C20 120.42(16) ? . . .
C15 C16 C17 119.51(17) ? . . .
C16 C17 C18 121.17(19) ? . . .
C17 C18 C19 118.19(18) ? . . .
C17 C18 C21 121.5(2) ? . . .
C19 C18 C21 120.32(19) ? . . .
C18 C19 C20 121.60(18) ? . . .
C15 C20 C19 119.09(19) ? . . .
C1 C2 H2 116.6 ? . . .
C3 C2 H2 116.6 ? . . .
C3 C4 H4 119.6 ? . . .
C5 C4 H4 119.6 ? . . .
C4 C5 H5 119.8 ? . . .
C6 C5 H5 119.8 ? . . .
C5 C6 H6 120.1 ? . . .
C7 C6 H6 120.1 ? . . .
C6 C7 H7 119.9 ? . . .
C8 C7 H7 119.9 ? . . .
C3 C8 H8 119.6 ? . . .
C7 C8 H8 119.6 ? . . .
C9 C10 H10 119.9 ? . . .
C11 C10 H10 119.9 ? . . .
C10 C11 H11 119.7 ? . . .
C12 C11 H11 119.7 ? . . .
C11 C12 H12 120.1 ? . . .
C13 C12 H12 120.1 ? . . .
C12 C13 H13 119.7 ? . . .
C14 C13 H13 119.7 ? . . .
C9 C14 H14 120.1 ? . . .
C13 C14 H14 120.1 ? . . .
C15 C16 H16 120.2 ? . . .
C17 C16 H16 120.2 ? . . .
C16 C17 H17 119.4 ? . . .
C18 C17 H17 119.4 ? . . .
C18 C19 H19 119.2 ? . . .
C20 C19 H19 119.2 ? . . .
C15 C20 H20 120.5 ? . . .
C19 C20 H20 120.5 ? . . .
C18 C21 H211 109.5 ? . . .
C18 C21 H212 109.5 ? . . .
C18 C21 H213 109.5 ? . . .
H211 C21 H212 109.5 ? . . .
H211 C21 H213 109.5 ? . . .
H212 C21 H213 109.5 ? . . .

loop_
_geom_bond_atom_site_label_1
_geom_bond_atom_site_label_2
_geom_bond_distance
_geom_bond_publ_flag
_geom_bond_site_symmetry_1
_geom_bond_site_symmetry_2
S1 O1 1.5946(12) ? . .
S1 O2 1.4189(14) ? . .
S1 O3 1.4200(15) ? . .
S1 C15 1.7508(17) ? . .
O1 C1 1.433(2) ? . .
C1 C2 1.325(2) ? . .
C1 C9 1.471(2) ? . .
C2 C3 1.473(2) ? . .
C3 C4 1.386(2) ? . .
C3 C8 1.386(2) ? . .
C4 C5 1.379(2) ? . .
C5 C6 1.368(3) ? . .
C6 C7 1.366(2) ? . .
C7 C8 1.383(2) ? . .
C9 C10 1.382(2) ? . .
C9 C14 1.396(2) ? . .
C10 C11 1.379(2) ? . .
C11 C12 1.374(2) ? . .
C12 C13 1.368(3) ? . .
C13 C14 1.383(2) ? . .
C15 C16 1.375(2) ? . .
C15 C20 1.395(2) ? . .
C16 C17 1.382(2) ? . .
C17 C18 1.387(2) ? . .
C18 C19 1.387(3) ? . .
C18 C21 1.503(3) ? . .
C19 C20 1.373(2) ? . .
C2 H2 0.930 ? . .
C4 H4 0.930 ? . .
C5 H5 0.930 ? . .
C6 H6 0.930 ? . .
C7 H7 0.930 ? . .
C8 H8 0.930 ? . .
C10 H10 0.930 ? . .
C11 H11 0.930 ? . .
C12 H12 0.930 ? . .
C13 H13 0.930 ? . .
C14 H14 0.930 ? . .
C16 H16 0.930 ? . .
C17 H17 0.930 ? . .
C19 H19 0.930 ? . .
C20 H20 0.930 ? . .
C21 H211 0.960 ? . .
C21 H212 0.960 ? . .
C21 H213 0.960 ? . .

loop_
_geom_torsion_atom_site_label_1
_geom_torsion_atom_site_label_2
_geom_torsion_atom_site_label_3
_geom_torsion_atom_site_label_4
_geom_torsion
_geom_torsion_publ_flag
_geom_torsion_site_symmetry_1
_geom_torsion_site_symmetry_2
_geom_torsion_site_symmetry_3
_geom_torsion_site_symmetry_4
O2 S1 O1 C1 32.69(14) ? . . . .
O3 S1 O1 C1 161.67(12) ? . . . .
O1 S1 C15 C16 106.36(15) ? . . . .
O1 S1 C15 C20 -70.21(15) ? . . . .
C15 S1 O1 C1 -84.11(13) ? . . . .
O2 S1 C15 C16 -9.98(17) ? . . . .
O2 S1 C15 C20 173.46(14) ? . . . .
O3 S1 C15 C16 -144.06(15) ? . . . .
O3 S1 C15 C20 39.38(17) ? . . . .
S1 O1 C1 C2 -110.89(15) ? . . . .
S1 O1 C1 C9 70.28(17) ? . . . .
O1 C1 C2 C3 -170.22(16) ? . . . .
O1 C1 C9 C10 -127.99(16) ? . . . .
O1 C1 C9 C14 48.9(2) ? . . . .
C2 C1 C9 C10 53.4(2) ? . . . .
C2 C1 C9 C14 -129.8(2) ? . . . .
C9 C1 C2 C3 8.4(3) ? . . . .
C1 C2 C3 C4 -138.5(2) ? . . . .
C1 C2 C3 C8 45.6(2) ? . . . .
C2 C3 C4 C5 -177.00(18) ? . . . .
C2 C3 C8 C7 176.40(18) ? . . . .
C4 C3 C8 C7 0.4(2) ? . . . .
C8 C3 C4 C5 -1.0(2) ? . . . .
C3 C4 C5 C6 1.1(3) ? . . . .
C4 C5 C6 C7 -0.7(3) ? . . . .
C5 C6 C7 C8 0.1(2) ? . . . .
C6 C7 C8 C3 -0.0(2) ? . . . .
C1 C9 C10 C11 176.68(16) ? . . . .
C1 C9 C14 C13 -176.66(15) ? . . . .
C10 C9 C14 C13 0.2(2) ? . . . .
C14 C9 C10 C11 -0.3(2) ? . . . .
C9 C10 C11 C12 -0.4(2) ? . . . .
C10 C11 C12 C13 1.0(3) ? . . . .
C11 C12 C13 C14 -1.0(2) ? . . . .
C12 C13 C14 C9 0.4(2) ? . . . .
S1 C15 C16 C17 -174.80(14) ? . . . .
S1 C15 C20 C19 175.21(14) ? . . . .
C16 C15 C20 C19 -1.4(2) ? . . . .
C20 C15 C16 C17 1.7(2) ? . . . .
C15 C16 C17 C18 -0.3(2) ? . . . .
C16 C17 C18 C19 -1.4(2) ? . . . .
C16 C17 C18 C21 176.93(19) ? . . . .
C17 C18 C19 C20 1.8(2) ? . . . .
C21 C18 C19 C20 -176.57(19) ? . . . .
C18 C19 C20 C15 -0.4(2) ? . . . .

loop_
_cod_related_entry_id
_cod_related_entry_database
_cod_related_entry_code
1 ChemSpider 24740617
